data_4344078
loop_
_publ_author_name
'Blazquez Alcover, Ignacio'
'Daviero-Minaud, Sylvie'
'David, R\'enald'
'Filimonov, Dmitry'
'Huv\'e, Marielle'
'Attfield, J. Paul'
'Kabbour, Houria'
'Mentr\'e, Olivier'

_publ_section_title
;
 Selective Metal Exsolution in BaFe2-yMy(PO4)2 (M = Co(2+), Ni(2+)) Solid
 Solutions.
;
_journal_issue 17
_journal_name_full 'Inorganic chemistry'
_journal_page_first 8733
_journal_page_last 8743
_journal_paper_doi 10.1021/acs.inorgchem.5b01360
_journal_volume 54
_journal_year 2015
_chemical_formula_sum 'Ba Co Fe0.667 O8 P2'
_chemical_formula_weight 423.5
_chemical_name_systematic ' ?'
_space_group_IT_number 2
_symmetry_cell_setting triclinic
_symmetry_Int_Tables_number 2
_symmetry_space_group_name_Hall '-P 1'
_symmetry_space_group_name_H-M 'P -1'
_cell_angle_alpha 70.606(3)
_cell_angle_beta 99.558(3)
_cell_angle_gamma 120.013(3)
_cell_formula_units_Z 3
_cell_length_a 8.3313(4)
_cell_length_b 8.3316(4)
_cell_length_c 8.3598(4)
_cell_measurement_temperature 293
_cell_volume 473.96(4)
_diffrn_ambient_temperature 293
_diffrn_measured_fraction_theta_full 0.98
_diffrn_measured_fraction_theta_max 0.83
_diffrn_measurement_device 'four-circle diffractometer'
_diffrn_measurement_device_type 'Bruker CCD'
_diffrn_radiation_monochromator graphite
_diffrn_radiation_probe x-ray
_diffrn_radiation_source 'X-ray tube'
_diffrn_radiation_type 'Mo K\a'
_diffrn_radiation_wavelength 0.71073
_diffrn_reflns_av_R_equivalents 0.0194
_diffrn_reflns_av_unetI/netI 0.0775
_diffrn_reflns_limit_h_max 12
_diffrn_reflns_limit_h_min -12
_diffrn_reflns_limit_k_max 12
_diffrn_reflns_limit_k_min -12
_diffrn_reflns_limit_l_max 13
_diffrn_reflns_limit_l_min -11
_diffrn_reflns_number 7624
_diffrn_reflns_theta_full 29.87
_diffrn_reflns_theta_max 34.69
_diffrn_reflns_theta_min 3.31
_exptl_absorpt_coefficient_mu 10.803
_exptl_absorpt_correction_T_max 0.7459
_exptl_absorpt_correction_T_min 0.6019
_exptl_absorpt_correction_type multi-scan
_exptl_absorpt_process_details 'Bruker SADABS'
_exptl_crystal_colour 'Dark red'
_exptl_crystal_density_diffrn 4.4509
_exptl_crystal_description Platelet
_exptl_crystal_F_000 583
_exptl_crystal_size_max 0.07
_exptl_crystal_size_mid 0.04
_exptl_crystal_size_min 0.01
_refine_diff_density_max 2.37
_refine_diff_density_min -2.52
_refine_ls_extinction_method none
_refine_ls_goodness_of_fit_gt 3.82
_refine_ls_goodness_of_fit_ref 3.93
_refine_ls_number_constraints 12
_refine_ls_number_parameters 93
_refine_ls_number_reflns 1676
_refine_ls_number_restraints 0
_refine_ls_R_factor_all 0.0832
_refine_ls_R_factor_gt 0.0576
_refine_ls_shift/su_max 0.0212
_refine_ls_shift/su_mean 0.0033
_refine_ls_structure_factor_coef F
_refine_ls_weighting_scheme unit
_refine_ls_wR_factor_gt 0.0505
_refine_ls_wR_factor_ref 0.0626
_reflns_number_gt 1185
_reflns_number_total 1676
_reflns_threshold_expression I>3\s(I)
_cod_data_source_file ic5b01360_si_002.cif
_cod_data_source_block I
_cod_depositor_comments
;
The following automatic conversions were performed:

'_diffrn_radiation_probe' value 'X-ray' changed to 'x-ray' according
to
/usr/data/users/saulius/crontab/automatic-downloads/rss-feeds/ACS/lib/dictionaries/cif_core.dic
dictionary named 'cif_core.dic' version 2.4.2 from 2011-04-26.

Automatic conversion script
Id: cif_fix_values 3271 2015-04-21 07:52:19Z andrius 

 Adding full bibliography for 4344078.cif.
;
_cod_original_formula_sum 'Ba1 Co1 Fe0.667 O8 P2'
_cod_database_code 4344078

loop_
_space_group_symop_id
_space_group_symop_operation_xyz
1 x,y,z
2 -x,-y,-z

loop_
_atom_site_label
_atom_site_type_symbol
_atom_site_fract_x
_atom_site_fract_y
_atom_site_fract_z
_atom_site_adp_type
_atom_site_U_iso_or_equiv
_atom_site_site_symmetry_multiplicity
_atom_site_occupancy
_atom_site_calc_flag
Ba1 Ba 0.5 0.5 0 Uani 0.0290(17) 1 1 d
Ba2 Ba 0.8340(3) 1.1639(3) 0.00576(19) Uani 0.0202(14) 2 1 d
Co1 Co 0.4953(13) -0.3349(14) 0.4943(5) Uani 0.0246(19) 2 0.75 d
Co2 Co 0.1475(11) 0.0028(13) 0.4893(6) Uani 0.0246(19) 2 0.75 d
Fe1 Fe 0.8198(9) 0.3270(11) 0.4912(4) Uani 0.0246(19) 2 1 d
P1 P 0.1678(13) 0.4123(18) 0.2792(7) Uiso 0.0087(12) 2 1 d
P2 P 0.4980(15) 0.074(2) 0.2784(9) Uiso 0.0192(13) 2 1 d
P3 P 0.1674(12) -0.7391(18) 0.7205(7) Uiso 0.0067(11) 2 1 d
O1 O 0.605(4) -0.042(4) 0.338(4) Uiso 0.016(6) 2 1 d
O2 O 0.370(3) -0.611(3) 0.645(3) Uiso 0.017(5) 2 1 d
O3 O 0.271(3) 0.294(4) 0.336(3) Uiso 0.011(6) 2 1 d
O4 O 0.294(3) -0.059(3) 0.361(3) Uiso 0.016(5) 2 1 d
O5 O -0.039(3) 0.279(3) 0.358(3) Uiso 0.020(6) 2 1 d
O6 O 0.142(4) -0.818(5) 0.914(2) Uiso 0.027(5) 2 1 d
O7 O 0.189(3) 0.495(3) 0.0857(17) Uiso 0.006(3) 2 1 d
O8 O 0.060(3) -0.618(4) 0.652(3) Uiso 0.011(5) 2 1 d
O9 O 0.593(3) 0.253(3) 0.341(3) Uiso 0.013(6) 2 1 d
O10 O 0.260(3) 0.589(3) 0.338(3) Uiso 0.011(5) 2 1 d
O11 O 0.075(3) -0.923(3) 0.671(3) Uiso 0.014(6) 2 1 d
O12 O 0.515(4) 0.151(5) 0.087(2) Uiso 0.023(4) 2 1 d

loop_
_atom_site_aniso_label
_atom_site_aniso_type_symbol
_atom_site_aniso_U_11
_atom_site_aniso_U_22
_atom_site_aniso_U_33
_atom_site_aniso_U_12
_atom_site_aniso_U_13
_atom_site_aniso_U_23
Ba1 Ba 0.0112(19) 0.012(2) 0.0678(14) -0.0004(17) 0.0072(18) -0.022(2)
Ba2 Ba 0.0165(18) 0.0098(17) 0.0324(6) 0.0052(15) -0.0077(14) -0.0092(16)
Co1 Co 0.026(3) 0.0107(19) 0.0164(8) -0.001(2) -0.0057(18) 0.002(2)
Co2 Co 0.026(3) 0.0107(19) 0.0164(8) -0.001(2) -0.0057(18) 0.002(2)
Fe1 Fe 0.026(3) 0.0107(19) 0.0164(8) -0.001(2) -0.0057(18) 0.002(2)

loop_
_atom_type_symbol
_atom_type_scat_dispersion_real
_atom_type_scat_dispersion_imag
_atom_type_scat_source
Ba -0.3244 2.2819 'International Tables Vol C tables 4.2.6.8 and 6.1.1.1'
Co 0.3494 0.9721 'International Tables Vol C tables 4.2.6.8 and 6.1.1.1'
Fe 0.3463 0.8444 'International Tables Vol C tables 4.2.6.8 and 6.1.1.1'
O 0.0106 0.0060 'International Tables Vol C tables 4.2.6.8 and 6.1.1.1'
P 0.1023 0.0942 'International Tables Vol C tables 4.2.6.8 and 6.1.1.1'

loop_
_geom_angle_atom_site_label_1
_geom_angle_atom_site_label_2
_geom_angle_atom_site_label_3
_geom_angle_site_symmetry_1
_geom_angle_site_symmetry_3
_geom_angle
O1 Co1 O2 . . 174.8(15)
O1 Co1 O2 . 2_646 90.5(12)
O1 Co1 O3 . 2_656 97.1(10)
O1 Co1 O9 . 2_656 87.3(13)
O1 Co1 O10 . 1_545 89.5(10)
O2 Co1 O2 . 2_646 93.8(12)
O2 Co1 O3 . 2_656 86.2(9)
O2 Co1 O9 . 2_656 89.0(11)
O2 Co1 O10 . 1_545 87.4(9)
O2 Co1 O3 2_646 2_656 85.1(12)
O2 Co1 O9 2_646 2_656 168.8(9)
O2 Co1 O10 2_646 1_545 92.3(11)
O3 Co1 O9 2_656 2_656 84.3(12)
O3 Co1 O10 2_656 1_545 172.9(12)
O9 Co1 O10 2_656 1_545 98.6(12)
O1 Co2 O3 2_656 . 94.8(10)
O1 Co2 O4 2_656 . 79.7(12)
O1 Co2 O5 2_656 2_556 82.9(9)
O1 Co2 O11 2_656 1_565 81.4(12)
O1 Co2 O11 2_656 2_546 169.1(15)
O3 Co2 O4 . . 90.2(11)
O3 Co2 O5 . 2_556 177.4(12)
O3 Co2 O11 . 1_565 91.2(12)
O3 Co2 O11 . 2_546 92.3(9)
O4 Co2 O5 . 2_556 88.2(12)
O4 Co2 O11 . 1_565 161.2(10)
O4 Co2 O11 . 2_546 92.1(11)
O5 Co2 O11 2_556 1_565 89.6(11)
O5 Co2 O11 2_556 2_546 89.7(9)
O11 Co2 O11 1_565 2_546 106.6(12)
O4 Fe1 O5 2_656 1_655 93.2(12)
O4 Fe1 O8 2_656 1_665 87.5(9)
O4 Fe1 O8 2_656 2_656 176.2(13)
O4 Fe1 O9 2_656 . 88.8(9)
O4 Fe1 O10 2_656 2_666 90.0(11)
O5 Fe1 O8 1_655 1_665 82.3(12)
O5 Fe1 O8 1_655 2_656 90.1(12)
O5 Fe1 O9 1_655 . 94.5(12)
O5 Fe1 O10 1_655 2_666 164.7(9)
O8 Fe1 O8 1_665 2_656 91.0(10)
O8 Fe1 O9 1_665 . 175.0(14)
O8 Fe1 O10 1_665 2_666 82.9(12)
O8 Fe1 O9 2_656 . 92.9(10)
O8 Fe1 O10 2_656 2_666 86.4(12)
O9 Fe1 O10 . 2_666 100.5(12)
O3 P1 O5 . . 108.8(15)
O3 P1 O7 . . 105.8(17)
O3 P1 O10 . . 112.5(15)
O5 P1 O7 . . 118.5(12)
O5 P1 O10 . . 107.9(17)
O7 P1 O10 . . 103.3(14)
O1 P2 O4 . . 109.1(15)
O1 P2 O9 . . 110.7(16)
O1 P2 O12 . . 106(2)
O4 P2 O9 . . 106.8(17)
O4 P2 O12 . . 118.7(14)
O9 P2 O12 . . 105.2(17)
O2 P3 O6 . . 119.1(13)
O2 P3 O8 . . 108.6(14)
O2 P3 O11 . . 108.7(17)
O6 P3 O8 . . 107(2)
O6 P3 O11 . . 101.4(17)
O8 P3 O11 . . 112.1(15)

loop_
_geom_bond_atom_site_label_1
_geom_bond_atom_site_label_2
_geom_bond_site_symmetry_2
_geom_bond_distance
Co1 O1 . 2.14(3)
Co1 O2 . 2.02(2)
Co1 O2 2_646 2.03(3)
Co1 O3 2_656 2.16(3)
Co1 O9 2_656 2.09(4)
Co1 O10 1_545 2.10(2)
Co2 O1 2_656 2.26(3)
Co2 O3 . 2.11(2)
Co2 O4 . 2.08(3)
Co2 O5 2_556 2.05(2)
Co2 O11 1_565 2.08(3)
Co2 O11 2_546 2.05(2)
Fe1 O4 2_656 1.96(2)
Fe1 O5 1_655 2.00(3)
Fe1 O8 1_665 2.15(3)
Fe1 O8 2_656 2.09(2)
Fe1 O9 . 2.02(2)
Fe1 O10 2_666 2.10(3)
P1 O3 . 1.53(4)
P1 O5 . 1.62(2)
P1 O7 . 1.535(15)
P1 O10 . 1.49(3)
P2 O1 . 1.54(4)
P2 O4 . 1.61(2)
P2 O9 . 1.53(3)
P2 O12 . 1.518(18)
P3 O2 . 1.58(2)
P3 O6 . 1.534(19)
P3 O8 . 1.58(4)
P3 O11 . 1.50(3)

loop_
_twin_individual_id
_twin_individual_mass_fraction_refined
_twin_individual_twin_matrix_11
_twin_individual_twin_matrix_12
_twin_individual_twin_matrix_13
_twin_individual_twin_matrix_21
_twin_individual_twin_matrix_22
_twin_individual_twin_matrix_23
_twin_individual_twin_matrix_31
_twin_individual_twin_matrix_32
_twin_individual_twin_matrix_33
1 0.365(11) 1 0 0 0 1 0 0 0 1
2 0.324(8) 0 -1 -0.3333 1 -1 -0.6667 0 0 1
3 0.311(7) -1 1 0.3333 -1 0 -0.3333 0 0 1
